data_2214673
loop_
_publ_author_name
'Erdsack, J\"org'
'Sch\"urmann, Markus'
'Preut, Hans'
'Krause, Norbert'

_publ_section_title
;(3<i>R</i>,3a<i>S</i>,6<i>R</i>,6a<i>R</i>)-<i>tert</i>-Butyl
 <i>N</i>-(6-chloro-2-oxo-6a-phenylperhydrofuro[3,2-<i>b</i>]furan-3-yl)carbamate
;
_journal_coeditor_code HB2449
_journal_issue 8
_journal_name_full 'Acta Crystallographica Section E'
_journal_page_first o3371
_journal_page_last o3371
_journal_paper_doi 10.1107/S1600536807031388
_journal_volume 63
_journal_year 2007
_chemical_formula_iupac 'C17 H20 Cl N O5'
_chemical_formula_moiety 'C17 H20 Cl N O5'
_chemical_formula_sum 'C17 H20 Cl N O5'
_chemical_formula_weight 353.79
_chemical_name_systematic
;
(3R,3aS,6R,6aR)-tert-Butyl
N-(6-chloro-2-oxo-6a-phenylperhydrofuro[3,2-b]furan-3-yl)carbamate
;
_space_group_IT_number 19
_symmetry_cell_setting orthorhombic
_symmetry_space_group_name_Hall 'P 2ac 2ab'
_symmetry_space_group_name_H-M 'P 21 21 21'
_atom_sites_solution_hydrogens geom
_atom_sites_solution_primary direct
_atom_sites_solution_secondary difmap
_audit_creation_method SHELXL-97
_cell_angle_alpha 90.00
_cell_angle_beta 90.00
_cell_angle_gamma 90.00
_cell_formula_units_Z 4
_cell_length_a 6.1519(7)
_cell_length_b 12.029(2)
_cell_length_c 23.655(4)
_cell_measurement_reflns_used 14042
_cell_measurement_temperature 291.0(10)
_cell_measurement_theta_max 25.82
_cell_measurement_theta_min 3.09
_cell_volume 1750.5(5)
_computing_cell_refinement
;
DENZO and SCALEPACK (Otwinowski & Minor, 1997)
;
_computing_data_collection 'COLLECT (Nonius, 1998)'
_computing_data_reduction
;
DENZO and SCALEPACK
;
_computing_molecular_graphics 'SHELXTL-Plus (Sheldrick, 1991)'
_computing_publication_material
;
SHELXL97 and PLATON (Spek, 2003)
;
_computing_structure_refinement 'SHELXL97 (Sheldrick, 1997)'
_computing_structure_solution 'SHELXS97 (Sheldrick, 1997)'
_diffrn_ambient_temperature 291.0(10)
_diffrn_detector_area_resol_mean '19 vertical, 18 horizontal'
_diffrn_measured_fraction_theta_full 0.976
_diffrn_measured_fraction_theta_max 0.976
_diffrn_measurement_device_type 'Nonius KappaCCD'
_diffrn_measurement_method
;
309 frames via \w-rotation (\D\w=1%) and two times 120 s per frame
(three sets at different \k-angles)
;
_diffrn_radiation_monochromator graphite
_diffrn_radiation_source 'fine-focus sealed tube'
_diffrn_radiation_type MoK\a
_diffrn_radiation_wavelength 0.71073
_diffrn_reflns_av_R_equivalents 0.036
_diffrn_reflns_av_sigmaI/netI 0.2241
_diffrn_reflns_limit_h_max 7
_diffrn_reflns_limit_h_min -7
_diffrn_reflns_limit_k_max 14
_diffrn_reflns_limit_k_min 0
_diffrn_reflns_limit_l_max 28
_diffrn_reflns_limit_l_min 0
_diffrn_reflns_number 14042
_diffrn_reflns_theta_full 25.79
_diffrn_reflns_theta_max 25.79
_diffrn_reflns_theta_min 3.09
_diffrn_standards_decay_% 0
_diffrn_standards_number 0
_exptl_absorpt_coefficient_mu 0.244
_exptl_absorpt_correction_type none
_exptl_crystal_colour colourless
_exptl_crystal_density_diffrn 1.342
_exptl_crystal_density_method 'not measured'
_exptl_crystal_description needle
_exptl_crystal_F_000 744
_exptl_crystal_size_max 0.44
_exptl_crystal_size_mid 0.08
_exptl_crystal_size_min 0.08
_refine_diff_density_max 0.101
_refine_diff_density_min -0.106
_refine_ls_abs_structure_details 'Flack (1983), 1313 Friedel pairs'
_refine_ls_abs_structure_Flack 0.08(10)
_refine_ls_extinction_coef 0.0215(9)
_refine_ls_extinction_expression Fc^*^=kFc[1+0.001xFc^2^\l^3^/sin(2\q)]^-1/4^
_refine_ls_extinction_method SHELXL97
_refine_ls_goodness_of_fit_ref 1.014
_refine_ls_hydrogen_treatment constr
_refine_ls_matrix_type full
_refine_ls_number_parameters 221
_refine_ls_number_reflns 3280
_refine_ls_number_restraints 0
_refine_ls_restrained_S_all 1.014
_refine_ls_R_factor_all 0.1433
_refine_ls_R_factor_gt 0.0285
_refine_ls_shift/su_max 0.000
_refine_ls_shift/su_mean 0.000
_refine_ls_structure_factor_coef Fsqd
_refine_ls_weighting_details
; calc
 [1.0exp(7.10(sin\q/\l)^2^)]/[\s^2^(Fo^2^)]
;
_refine_ls_weighting_scheme calc
_refine_ls_wR_factor_gt 0.0552
_refine_ls_wR_factor_ref 0.0785
_reflns_number_gt 1085
_reflns_number_total 3280
_reflns_threshold_expression I>2\s(I)
_cod_data_source_file hb2449.cif
_cod_data_source_block I
_cod_database_code 2214673
_cod_database_fobs_code 2214673

loop_
_symmetry_equiv_pos_as_xyz
'x, y, z'
'-x+1/2, -y, z+1/2'
'-x, y+1/2, -z+1/2'
'x+1/2, -y+1/2, -z'

loop_
_atom_site_type_symbol
_atom_site_label
_atom_site_fract_x
_atom_site_fract_y
_atom_site_fract_z
_atom_site_U_iso_or_equiv
_atom_site_adp_type
_atom_site_calc_flag
_atom_site_refinement_flags
_atom_site_occupancy
Cl Cl 0.6643(2) 0.59959(10) 0.85442(5) 0.1028(4) Uani d . 1
O O1 0.5371(4) 0.6930(2) 0.97543(10) 0.0741(7) Uani d . 1
O O2 0.0232(4) 0.5437(2) 1.04297(11) 0.0772(8) Uani d . 1
O O3 0.1997(4) 0.5179(2) 0.96171(11) 0.0702(7) Uani d . 1
O O4 0.5678(5) 0.4974(2) 1.14730(11) 0.0925(9) Uani d . 1
O O5 0.5498(4) 0.6773(2) 1.17002(11) 0.0832(8) Uani d . 1
N N 0.4380(4) 0.6243(2) 1.08588(12) 0.0678(8) Uani d . 1
H H0 0.3938 0.6917 1.0822 0.102 Uiso calc R 1
C C1 0.4893(6) 0.4053(3) 0.92572(15) 0.0687(10) Uani d . 1
C C2 0.3421(8) 0.3404(4) 0.89794(16) 0.0938(14) Uani d . 1
H H2 0.2048 0.3681 0.8894 0.141 Uiso calc R 1
C C3 0.3975(9) 0.2339(4) 0.88258(19) 0.1040(17) Uani d . 1
H H3 0.2977 0.1897 0.8635 0.156 Uiso calc R 1
C C4 0.5945(10) 0.1938(4) 0.8950(2) 0.1002(16) Uani d . 1
H H4 0.6314 0.1219 0.8843 0.150 Uiso calc R 1
C C5 0.7399(9) 0.2570(4) 0.9230(2) 0.1152(18) Uani d . 1
H H5 0.8761 0.2281 0.9317 0.173 Uiso calc R 1
C C6 0.6885(8) 0.3633(4) 0.93866(18) 0.0982(14) Uani d . 1
H H6 0.7891 0.4066 0.9581 0.147 Uiso calc R 1
C C7 0.4274(6) 0.5205(3) 0.94081(14) 0.0601(10) Uani d . 1
C C8 0.4180(6) 0.6041(3) 0.89390(14) 0.0701(10) Uani d . 1
H H8 0.2905 0.5928 0.8697 0.105 Uiso calc R 1
C C9 0.4034(6) 0.7103(3) 0.92654(15) 0.0781(12) Uani d . 1
H H9A 0.4570 0.7721 0.9042 0.117 Uiso calc R 1
H H9B 0.2543 0.7254 0.9375 0.117 Uiso calc R 1
C C10 0.5502(5) 0.5787(3) 0.98781(15) 0.0626(10) Uani d . 1
H H10 0.7011 0.5530 0.9906 0.094 Uiso calc R 1
C C11 0.4212(5) 0.5507(3) 1.03969(15) 0.0649(10) Uani d . 1
H H11 0.4684 0.4772 1.0527 0.097 Uiso calc R 1
C C12 0.1912(7) 0.5391(3) 1.01752(18) 0.0662(10) Uani d . 1
C C13 0.5233(6) 0.5907(4) 1.13647(18) 0.0727(11) Uani d . 1
C C14 0.6347(7) 0.6647(4) 1.22849(16) 0.0861(13) Uani d . 1
C C15 0.8603(6) 0.6207(5) 1.22662(17) 0.132(2) Uani d . 1
H H15A 0.9223 0.6230 1.2638 0.199 Uiso calc R 1
H H15B 0.9462 0.6653 1.2015 0.199 Uiso calc R 1
H H15C 0.8581 0.5453 1.2133 0.199 Uiso calc R 1
C C16 0.6267(10) 0.7804(4) 1.24998(17) 0.156(3) Uani d . 1
H H16A 0.4821 0.8091 1.2458 0.234 Uiso calc R 1
H H16B 0.7263 0.8257 1.2289 0.234 Uiso calc R 1
H H16C 0.6667 0.7813 1.2892 0.234 Uiso calc R 1
C C17 0.4855(7) 0.5924(4) 1.26134(17) 0.1118(15) Uani d . 1
H H17A 0.3408 0.6221 1.2596 0.168 Uiso calc R 1
H H17B 0.5325 0.5896 1.3000 0.168 Uiso calc R 1
H H17C 0.4866 0.5188 1.2456 0.168 Uiso calc R 1

loop_
_atom_site_aniso_label
_atom_site_aniso_U_11
_atom_site_aniso_U_22
_atom_site_aniso_U_33
_atom_site_aniso_U_12
_atom_site_aniso_U_13
_atom_site_aniso_U_23
Cl 0.1244(9) 0.0872(8) 0.0967(8) 0.0053(8) 0.0295(7) 0.0076(7)
O1 0.0901(18) 0.0578(18) 0.0744(18) -0.0033(16) -0.0172(15) 0.0027(13)
O2 0.0676(17) 0.0769(19) 0.0872(19) 0.0014(16) -0.0038(15) 0.0033(15)
O3 0.0584(16) 0.0840(19) 0.0682(17) 0.0018(16) -0.0079(14) -0.0048(14)
O4 0.126(2) 0.0707(19) 0.0810(19) 0.0217(19) -0.0200(18) 0.0004(17)
O5 0.112(2) 0.0692(19) 0.0681(17) -0.0006(18) -0.0191(16) 0.0014(15)
N 0.080(2) 0.059(2) 0.0639(19) 0.0043(18) -0.0168(17) 0.0010(17)
C1 0.069(3) 0.065(3) 0.073(3) 0.001(3) -0.002(2) 0.000(2)
C2 0.107(4) 0.085(3) 0.089(3) 0.003(3) -0.019(3) -0.018(3)
C3 0.130(5) 0.085(4) 0.096(3) -0.016(3) -0.008(3) -0.017(3)
C4 0.143(5) 0.059(3) 0.099(4) 0.003(4) 0.015(4) 0.003(3)
C5 0.111(5) 0.071(4) 0.163(5) 0.015(3) -0.013(4) 0.013(4)
C6 0.093(3) 0.058(3) 0.144(4) 0.007(3) -0.016(3) -0.009(3)
C7 0.054(2) 0.056(3) 0.070(3) 0.003(2) -0.004(2) -0.001(2)
C8 0.074(2) 0.069(3) 0.067(2) 0.007(3) -0.004(2) 0.004(2)
C9 0.091(3) 0.068(3) 0.076(3) 0.006(2) -0.016(3) 0.004(2)
C10 0.059(2) 0.058(3) 0.070(2) 0.000(2) -0.004(2) -0.001(2)
C11 0.064(2) 0.061(3) 0.070(2) -0.002(2) -0.016(2) -0.006(2)
C12 0.062(3) 0.057(3) 0.079(3) 0.000(2) -0.008(3) 0.000(2)
C13 0.068(3) 0.075(3) 0.075(3) 0.001(3) -0.001(2) -0.002(3)
C14 0.107(4) 0.099(4) 0.053(3) -0.004(3) -0.018(3) 0.010(2)
C15 0.085(3) 0.220(6) 0.092(3) 0.000(4) -0.021(3) 0.021(4)
C16 0.279(8) 0.100(4) 0.088(4) -0.015(5) -0.055(5) -0.023(3)
C17 0.112(3) 0.146(4) 0.078(3) 0.005(4) 0.009(3) 0.010(3)

loop_
_atom_type_symbol
_atom_type_description
_atom_type_scat_dispersion_real
_atom_type_scat_dispersion_imag
_atom_type_scat_source
C C 0.0033 0.0016 'International Tables Vol C Tables 4.2.6.8 and 6.1.1.4'
H H 0.0000 0.0000 'International Tables Vol C Tables 4.2.6.8 and 6.1.1.4'
N N 0.0061 0.0033 'International Tables Vol C Tables 4.2.6.8 and 6.1.1.4'
O O 0.0106 0.0060 'International Tables Vol C Tables 4.2.6.8 and 6.1.1.4'
Cl Cl 0.1484 0.1585 'International Tables Vol C Tables 4.2.6.8 and 6.1.1.4'

loop_
_geom_angle_atom_site_label_1
_geom_angle_atom_site_label_2
_geom_angle_atom_site_label_3
_geom_angle
C10 O1 C9 110.0(3)
C12 O3 C7 111.0(3)
C13 O5 C14 121.5(3)
C13 N C11 121.4(3)
C13 N H0 119.3
C11 N H0 119.3
C6 C1 C2 119.6(4)
C6 C1 C7 121.6(4)
C2 C1 C7 118.7(4)
C1 C2 C3 119.7(5)
C1 C2 H2 120.1
C3 C2 H2 120.1
C4 C3 C2 120.2(5)
C4 C3 H3 119.9
C2 C3 H3 119.9
C3 C4 C5 120.4(5)
C3 C4 H4 119.8
C5 C4 H4 119.8
C4 C5 C6 120.4(5)
C4 C5 H5 119.8
C6 C5 H5 119.8
C1 C6 C5 119.6(5)
C1 C6 H6 120.2
C5 C6 H6 120.2
C1 C7 O3 107.6(3)
C1 C7 C8 117.4(3)
O3 C7 C8 102.9(3)
C1 C7 C10 118.7(3)
O3 C7 C10 103.6(3)
C8 C7 C10 104.6(3)
C7 C8 C9 101.1(3)
C7 C8 Cl 109.6(3)
C9 C8 Cl 110.3(3)
C7 C8 H8 111.8
C9 C8 H8 111.8
Cl C8 H8 111.8
O1 C9 C8 105.0(3)
O1 C9 H9A 110.8
C8 C9 H9A 110.8
O1 C9 H9B 110.8
C8 C9 H9B 110.8
H9A C9 H9B 108.8
O1 C10 C11 111.0(3)
O1 C10 C7 105.6(3)
C11 C10 C7 103.5(3)
O1 C10 H10 112.1
C11 C10 H10 112.1
C7 C10 H10 112.1
N C11 C10 117.0(3)
N C11 C12 113.2(3)
C10 C11 C12 103.4(3)
N C11 H11 107.6
C10 C11 H11 107.6
C12 C11 H11 107.6
O2 C12 O3 122.4(3)
O2 C12 C11 128.9(4)
O3 C12 C11 108.7(4)
O4 C13 O5 126.2(4)
O4 C13 N 123.9(4)
O5 C13 N 109.9(4)
C16 C14 C17 110.5(4)
C16 C14 O5 102.2(3)
C17 C14 O5 109.3(3)
C16 C14 C15 112.0(4)
C17 C14 C15 112.6(4)
O5 C14 C15 109.7(3)
C14 C15 H15A 109.5
C14 C15 H15B 109.5
H15A C15 H15B 109.5
C14 C15 H15C 109.5
H15A C15 H15C 109.5
H15B C15 H15C 109.5
C14 C16 H16A 109.5
C14 C16 H16B 109.5
H16A C16 H16B 109.5
C14 C16 H16C 109.5
H16A C16 H16C 109.5
H16B C16 H16C 109.5
C14 C17 H17A 109.5
C14 C17 H17B 109.5
H17A C17 H17B 109.5
C14 C17 H17C 109.5
H17A C17 H17C 109.5
H17B C17 H17C 109.5

loop_
_geom_bond_atom_site_label_1
_geom_bond_atom_site_label_2
_geom_bond_distance
Cl C8 1.781(3)
O1 C10 1.409(4)
O1 C9 1.434(4)
O2 C12 1.197(4)
O3 C12 1.346(4)
O3 C7 1.486(4)
O4 C13 1.183(4)
O5 C13 1.320(4)
O5 C14 1.486(4)
N C13 1.368(4)
N C11 1.410(4)
N H0 0.8600
C1 C6 1.360(5)
C1 C2 1.364(5)
C1 C7 1.481(5)
C2 C3 1.374(6)
C2 H2 0.9300
C3 C4 1.337(6)
C3 H3 0.9300
C4 C5 1.347(6)
C4 H4 0.9300
C5 C6 1.369(5)
C5 H5 0.9300
C6 H6 0.9300
C7 C8 1.499(4)
C7 C10 1.516(4)
C8 C9 1.496(5)
C8 H8 0.9800
C9 H9A 0.9700
C9 H9B 0.9700
C10 C11 1.500(4)
C10 H10 0.9800
C11 C12 1.516(5)
C11 H11 0.9800
C14 C16 1.483(5)
C14 C17 1.484(5)
C14 C15 1.486(5)
C15 H15A 0.9600
C15 H15B 0.9600
C15 H15C 0.9600
C16 H16A 0.9600
C16 H16B 0.9600
C16 H16C 0.9600
C17 H17A 0.9600
C17 H17B 0.9600
C17 H17C 0.9600

loop_
_geom_torsion_atom_site_label_1
_geom_torsion_atom_site_label_2
_geom_torsion_atom_site_label_3
_geom_torsion_atom_site_label_4
_geom_torsion
C6 C1 C2 C3 -0.9(6)
C7 C1 C2 C3 178.8(4)
C1 C2 C3 C4 0.3(7)
C2 C3 C4 C5 0.4(8)
C3 C4 C5 C6 -0.5(8)
C2 C1 C6 C5 0.9(7)
C7 C1 C6 C5 -178.8(4)
C4 C5 C6 C1 -0.2(8)
C6 C1 C7 O3 -138.5(4)
C2 C1 C7 O3 41.8(4)
C6 C1 C7 C8 106.1(5)
C2 C1 C7 C8 -73.6(5)
C6 C1 C7 C10 -21.4(5)
C2 C1 C7 C10 158.9(4)
C12 O3 C7 C1 110.8(3)
C12 O3 C7 C8 -124.7(3)
C12 O3 C7 C10 -15.9(4)
C1 C7 C8 C9 -167.4(3)
O3 C7 C8 C9 74.6(3)
C10 C7 C8 C9 -33.4(4)
C1 C7 C8 Cl -50.9(4)
O3 C7 C8 Cl -168.9(2)
C10 C7 C8 Cl 83.1(3)
C10 O1 C9 C8 -25.6(4)
C7 C8 C9 O1 36.0(4)
Cl C8 C9 O1 -79.9(3)
C9 O1 C10 C11 -107.7(3)
C9 O1 C10 C7 3.9(4)
C1 C7 C10 O1 152.5(3)
O3 C7 C10 O1 -88.3(3)
C8 C7 C10 O1 19.3(4)
C1 C7 C10 C11 -90.8(4)
O3 C7 C10 C11 28.5(3)
C8 C7 C10 C11 136.0(3)
C13 N C11 C10 -116.8(4)
C13 N C11 C12 123.1(4)
O1 C10 C11 N -42.8(4)
C7 C10 C11 N -155.7(3)
O1 C10 C11 C12 82.5(4)
C7 C10 C11 C12 -30.4(4)
C7 O3 C12 O2 178.3(3)
C7 O3 C12 C11 -3.7(4)
N C11 C12 O2 -32.6(6)
C10 C11 C12 O2 -160.2(4)
N C11 C12 O3 149.5(3)
C10 C11 C12 O3 21.9(4)
C14 O5 C13 O4 -2.5(7)
C14 O5 C13 N 178.3(3)
C11 N C13 O4 -7.9(6)
C11 N C13 O5 171.3(3)
C13 O5 C14 C16 -177.6(4)
C13 O5 C14 C17 -60.5(5)
C13 O5 C14 C15 63.4(5)

loop_
_cod_related_entry_id
_cod_related_entry_database
_cod_related_entry_code
1 ChemSpider 21184592
